data_2017252
loop_
_publ_author_name
'Ha, Jeong-Myeong'
'Young, Victor'

_publ_section_title
;
 Enantiotropic phase transition and twinning in
 2,2,3,3,4,4-hexafluoropentane-1,5-diol
;
_journal_coeditor_code GZ3166
_journal_issue 8
_journal_name_full 'Acta Crystallographica Section C'
_journal_page_first o388
_journal_page_last o395
_journal_paper_doi 10.1107/S0108270109025141
_journal_volume 65
_journal_year 2009
_chemical_formula_iupac 'C5 H6 F6 O2'
_chemical_formula_moiety 'C5 H6 F6 O2'
_chemical_formula_sum 'C5 H6 F6 O2'
_chemical_formula_weight 212.10
_chemical_name_common Ia
_chemical_name_systematic
;
2,2,3,3,4,4-hexafluoropentane-1,5-diol
;
_space_group_IT_number 1
_symmetry_cell_setting triclinic
_symmetry_space_group_name_Hall 'P 1'
_symmetry_space_group_name_H-M 'P 1'
_atom_sites_solution_hydrogens geom
_atom_sites_solution_primary direct
_atom_sites_solution_secondary difmap
_audit_creation_method SHELXL97
_cell_angle_alpha 81.943(3)
_cell_angle_beta 85.847(3)
_cell_angle_gamma 86.529(3)
_cell_formula_units_Z 2
_cell_length_a 4.9343(10)
_cell_length_b 6.8918(14)
_cell_length_c 11.342(2)
_cell_measurement_reflns_used 2985
_cell_measurement_temperature 283.00(10)
_cell_measurement_theta_max 27.28
_cell_measurement_theta_min 3.106
_cell_volume 380.39(13)
_computing_cell_refinement 'SAINT (Bruker, 2007)'
_computing_data_collection 'SMART (Bruker, 1997)'
_computing_data_reduction 'SHELXL97 (Sheldrick, 2008)'
_computing_molecular_graphics 'SHELXL97 (Sheldrick, 2008)'
_computing_publication_material 'SHELXL97 (Sheldrick, 2008)'
_computing_structure_refinement 'SHELXL97 (Sheldrick, 2008)'
_computing_structure_solution 'SHELXS97 (Sheldrick, 2008)'
_diffrn_ambient_temperature 283.00(10)
_diffrn_measured_fraction_theta_full 0.980
_diffrn_measured_fraction_theta_max 0.980
_diffrn_measurement_device_type 'Bruker SMART 1000 CCD Platform'
_diffrn_measurement_method '\w and \f'
_diffrn_radiation_monochromator graphite
_diffrn_radiation_source 'normal-focus sealed tube'
_diffrn_radiation_type MoK\a
_diffrn_radiation_wavelength 0.71073
_diffrn_reflns_av_R_equivalents 0.0303
_diffrn_reflns_av_sigmaI/netI 0.0294
_diffrn_reflns_limit_h_max 6
_diffrn_reflns_limit_h_min -6
_diffrn_reflns_limit_k_max 8
_diffrn_reflns_limit_k_min -8
_diffrn_reflns_limit_l_max 14
_diffrn_reflns_limit_l_min 0
_diffrn_reflns_number 4125
_diffrn_reflns_theta_full 27.54
_diffrn_reflns_theta_max 27.54
_diffrn_reflns_theta_min 1.82
_exptl_absorpt_coefficient_mu 0.229
_exptl_absorpt_correction_T_max 0.9621
_exptl_absorpt_correction_T_min 0.9242
_exptl_absorpt_correction_type multi-scan
_exptl_absorpt_process_details '(TWINABS, Version 2008/1; Sheldrick, 2008)'
_exptl_crystal_colour colourless
_exptl_crystal_density_diffrn 1.852
_exptl_crystal_density_method 'not measured'
_exptl_crystal_description block
_exptl_crystal_F_000 212
_exptl_crystal_size_max 0.35
_exptl_crystal_size_mid 0.20
_exptl_crystal_size_min 0.17
_refine_diff_density_max 0.181
_refine_diff_density_min -0.171
_refine_ls_abs_structure_details 'Flack (1983), with Friedel pairs merged'
_refine_ls_abs_structure_Flack 0.2(9)
_refine_ls_extinction_method none
_refine_ls_goodness_of_fit_ref 1.033
_refine_ls_hydrogen_treatment constr
_refine_ls_matrix_type full
_refine_ls_number_parameters 240
_refine_ls_number_reflns 1721
_refine_ls_number_restraints 3
_refine_ls_restrained_S_all 1.032
_refine_ls_R_factor_all 0.0444
_refine_ls_R_factor_gt 0.0337
_refine_ls_shift/su_max 0.000
_refine_ls_shift/su_mean 0.000
_refine_ls_structure_factor_coef Fsqd
_refine_ls_weighting_details 'calc w = 1/[\s^2^(Fo^2^)+(0.0415P)^2^+0.0467P] where P=(Fo^2^+2Fc^2^)/3'
_refine_ls_weighting_scheme calc
_refine_ls_wR_factor_gt 0.0789
_refine_ls_wR_factor_ref 0.0854
_reflns_number_gt 1419
_reflns_number_total 1721
_reflns_threshold_expression I>2\s(I)
_cod_data_source_file gz3166.cif
_cod_data_source_block Ia
_cod_original_cell_volume 380.41(13)
_cod_database_code 2017252
_cod_database_fobs_code 2017252

loop_
_symmetry_equiv_pos_as_xyz
'x, y, z'

loop_
_atom_site_type_symbol
_atom_site_label
_atom_site_fract_x
_atom_site_fract_y
_atom_site_fract_z
_atom_site_U_iso_or_equiv
_atom_site_adp_type
_atom_site_calc_flag
_atom_site_refinement_flags
_atom_site_occupancy
_atom_site_disorder_assembly
_atom_site_disorder_group
F F1 0.3765(5) 0.3523(3) 0.90099(18) 0.0563(6) Uani d . 1 . .
F F2 -0.0362(5) 0.4571(3) 0.86504(19) 0.0584(6) Uani d . 1 . .
F F3 0.5165(4) 0.3433(3) 0.67348(18) 0.0526(5) Uani d . 1 . .
F F4 0.0988(4) 0.3953(3) 0.62393(17) 0.0519(5) Uani d . 1 . .
F F5 0.4549(5) 0.7076(3) 0.76595(17) 0.0522(5) Uani d . 1 . .
F F6 0.0646(4) 0.7516(3) 0.68813(19) 0.0512(5) Uani d . 1 . .
O O1 0.0272(5) 0.0550(4) 0.9524(2) 0.0562(7) Uani d . 1 . .
H H1A 0.1665 0.0221 0.9870 0.084 Uiso calc R 1 . .
O O2 0.4688(5) 0.9323(3) 0.5413(3) 0.0549(7) Uani d . 1 . .
H H2A 0.3260 0.9856 0.5175 0.082 Uiso calc R 1 . .
C C1 0.0965(8) 0.1346(5) 0.8331(3) 0.0462(8) Uani d . 1 . .
H H1C -0.0575 0.1306 0.7851 0.055 Uiso calc R 1 . .
H H1B 0.2469 0.0567 0.8008 0.055 Uiso calc R 1 . .
C C2 0.1757(7) 0.3437(4) 0.8276(3) 0.0351(7) Uani d . 1 . .
C C3 0.2749(6) 0.4355(4) 0.7014(3) 0.0340(6) Uani d . 1 . .
C C4 0.3128(7) 0.6583(4) 0.6782(3) 0.0360(7) Uani d . 1 . .
C C5 0.4488(8) 0.7260(5) 0.5572(3) 0.0462(8) Uani d . 1 . .
H H5A 0.6291 0.6626 0.5505 0.055 Uiso calc R 1 . .
H H5B 0.3440 0.6893 0.4954 0.055 Uiso calc R 1 . .
F F7 0.5778(5) 0.3478(3) 0.39487(19) 0.0582(6) Uani d . 1 . .
F F8 0.9767(5) 0.4681(3) 0.37434(19) 0.0611(6) Uani d . 1 . .
F F9 0.5653(5) 0.3397(3) 0.1640(2) 0.0574(6) Uani d . 1 . .
F F10 0.9901(4) 0.4079(3) 0.13014(18) 0.0544(6) Uani d . 1 . .
F F11 0.4958(5) 0.7054(3) 0.26218(18) 0.0592(6) Uani d . 1 . .
F F12 0.9052(5) 0.7597(3) 0.1881(2) 0.0588(6) Uani d . 1 . .
O O3 0.9736(5) 0.0629(4) 0.4573(2) 0.0557(7) Uani d . 1 . .
H H3A 0.8233 0.0396 0.4902 0.084 Uiso calc R 1 . .
O O4 0.5230(5) 0.9298(3) 0.0374(2) 0.0515(6) Uani d . 1 . .
H H4A 0.6651 0.9849 0.0172 0.077 Uiso calc R 1 . .
C C6 0.9447(8) 0.1424(5) 0.3375(3) 0.0500(9) Uani d . 1 . .
H H6A 0.8318 0.0603 0.3010 0.060 Uiso calc R 1 . .
H H6B 1.1219 0.1444 0.2945 0.060 Uiso calc R 1 . .
C C7 0.8167(7) 0.3490(5) 0.3285(3) 0.0374(7) Uani d . 1 . .
C C8 0.7630(6) 0.4399(4) 0.2002(3) 0.0357(7) Uani d . 1 . .
C C9 0.6836(7) 0.6604(4) 0.1766(3) 0.0364(7) Uani d . 1 . .
C C10 0.5773(8) 0.7240(5) 0.0538(3) 0.0446(8) Uani d . 1 . .
H H10B 0.7115 0.6881 -0.0073 0.053 Uiso calc R 1 . .
H H10A 0.4122 0.6581 0.0469 0.053 Uiso calc R 1 . .

loop_
_atom_site_aniso_label
_atom_site_aniso_U_11
_atom_site_aniso_U_22
_atom_site_aniso_U_33
_atom_site_aniso_U_12
_atom_site_aniso_U_13
_atom_site_aniso_U_23
F1 0.0692(14) 0.0586(13) 0.0408(11) -0.0200(10) -0.0213(10) 0.0108(9)
F2 0.0677(14) 0.0506(12) 0.0477(12) 0.0152(10) 0.0187(11) 0.0059(9)
F3 0.0527(12) 0.0384(11) 0.0598(13) 0.0091(9) 0.0147(10) 0.0027(9)
F4 0.0701(14) 0.0490(12) 0.0385(11) -0.0176(10) -0.0159(10) 0.0000(9)
F5 0.0735(15) 0.0394(11) 0.0453(11) -0.0121(10) -0.0187(10) 0.0004(8)
F6 0.0446(11) 0.0391(10) 0.0632(13) 0.0102(9) 0.0036(9) 0.0071(9)
O1 0.0499(15) 0.0498(15) 0.0603(17) -0.0061(12) -0.0028(12) 0.0242(12)
O2 0.0514(15) 0.0392(13) 0.0668(17) -0.0063(11) -0.0057(13) 0.0202(12)
C1 0.054(2) 0.0359(18) 0.0461(19) -0.0071(15) -0.0054(16) 0.0077(14)
C2 0.0404(16) 0.0312(15) 0.0318(15) -0.0002(12) -0.0018(13) 0.0010(12)
C3 0.0381(16) 0.0317(16) 0.0313(15) 0.0004(12) -0.0028(12) -0.0013(12)
C4 0.0389(16) 0.0289(16) 0.0386(16) -0.0003(13) -0.0054(13) 0.0014(13)
C5 0.049(2) 0.0396(18) 0.0452(19) -0.0052(15) 0.0008(15) 0.0105(14)
F7 0.0599(13) 0.0578(13) 0.0476(11) 0.0072(10) 0.0146(10) 0.0121(9)
F8 0.0879(16) 0.0501(12) 0.0477(12) -0.0182(11) -0.0308(11) 0.0048(9)
F9 0.0689(15) 0.0390(11) 0.0672(14) -0.0118(10) -0.0328(12) 0.0015(10)
F10 0.0584(13) 0.0554(13) 0.0428(11) 0.0154(10) 0.0070(9) 0.0033(9)
F11 0.0799(16) 0.0458(12) 0.0445(11) 0.0172(11) 0.0110(11) 0.0038(9)
F12 0.0654(14) 0.0392(11) 0.0728(15) -0.0166(10) -0.0277(12) 0.0068(10)
O3 0.0521(15) 0.0493(16) 0.0578(16) -0.0015(12) -0.0087(12) 0.0225(12)
O4 0.0486(14) 0.0383(13) 0.0605(16) 0.0024(11) -0.0047(12) 0.0169(11)
C6 0.053(2) 0.0425(19) 0.050(2) 0.0009(16) -0.0096(16) 0.0101(15)
C7 0.0428(17) 0.0367(17) 0.0310(15) -0.0052(13) -0.0035(13) 0.0033(13)
C8 0.0400(16) 0.0339(16) 0.0327(15) -0.0051(13) -0.0045(13) 0.0001(12)
C9 0.0408(16) 0.0323(16) 0.0349(15) -0.0016(13) -0.0033(13) 0.0003(12)
C10 0.052(2) 0.0387(18) 0.0391(17) -0.0019(15) -0.0089(15) 0.0097(14)

loop_
_atom_type_symbol
_atom_type_description
_atom_type_scat_dispersion_real
_atom_type_scat_dispersion_imag
_atom_type_scat_source
C C 0.0033 0.0016 'International Tables Vol C Tables 4.2.6.8 and 6.1.1.4'
H H 0.0000 0.0000 'International Tables Vol C Tables 4.2.6.8 and 6.1.1.4'
O O 0.0106 0.0060 'International Tables Vol C Tables 4.2.6.8 and 6.1.1.4'
F F 0.0171 0.0103 'International Tables Vol C Tables 4.2.6.8 and 6.1.1.4'

loop_
_geom_angle_atom_site_label_1
_geom_angle_atom_site_label_2
_geom_angle_atom_site_label_3
_geom_angle_site_symmetry_1
_geom_angle_site_symmetry_3
_geom_angle
_geom_angle_publ_flag
C1 O1 H1A . . 109.5 ?
C5 O2 H2A . . 109.5 ?
O1 C1 C2 . . 110.1(3) ?
O1 C1 H1C . . 109.6 ?
C2 C1 H1C . . 109.6 ?
O1 C1 H1B . . 109.6 ?
C2 C1 H1B . . 109.6 ?
H1C C1 H1B . . 108.2 ?
F2 C2 F1 . . 107.0(3) ?
F2 C2 C1 . . 110.6(3) ?
F1 C2 C1 . . 110.0(2) ?
F2 C2 C3 . . 107.9(2) ?
F1 C2 C3 . . 108.0(3) ?
C1 C2 C3 . . 113.2(2) ?
F4 C3 F3 . . 107.0(2) ?
F4 C3 C2 . . 108.4(3) ?
F3 C3 C2 . . 107.5(2) ?
F4 C3 C4 . . 107.2(2) ?
F3 C3 C4 . . 107.8(2) ?
C2 C3 C4 . . 118.5(2) ?
F5 C4 F6 . . 106.3(2) ?
F5 C4 C5 . . 110.8(3) ?
F6 C4 C5 . . 109.3(3) ?
F5 C4 C3 . . 108.5(2) ?
F6 C4 C3 . . 108.1(2) ?
C5 C4 C3 . . 113.5(3) ?
O2 C5 C4 . . 110.1(3) ?
O2 C5 H5A . . 109.6 ?
C4 C5 H5A . . 109.6 ?
O2 C5 H5B . . 109.6 ?
C4 C5 H5B . . 109.6 ?
H5A C5 H5B . . 108.2 ?
C6 O3 H3A . . 109.5 ?
C10 O4 H4A . . 109.5 ?
O3 C6 C7 . . 110.9(3) ?
O3 C6 H6A . . 109.5 ?
C7 C6 H6A . . 109.5 ?
O3 C6 H6B . . 109.5 ?
C7 C6 H6B . . 109.5 ?
H6A C6 H6B . . 108.0 ?
F8 C7 F7 . . 106.5(3) ?
F8 C7 C6 . . 110.5(3) ?
F7 C7 C6 . . 109.4(3) ?
F8 C7 C8 . . 108.2(2) ?
F7 C7 C8 . . 108.4(3) ?
C6 C7 C8 . . 113.6(2) ?
F9 C8 F10 . . 107.1(2) ?
F9 C8 C7 . . 107.2(2) ?
F10 C8 C7 . . 107.9(2) ?
F9 C8 C9 . . 108.6(3) ?
F10 C8 C9 . . 107.2(2) ?
C7 C8 C9 . . 118.3(2) ?
F11 C9 F12 . . 106.9(3) ?
F11 C9 C10 . . 110.2(3) ?
F12 C9 C10 . . 109.6(3) ?
F11 C9 C8 . . 108.8(2) ?
F12 C9 C8 . . 107.9(2) ?
C10 C9 C8 . . 113.2(3) ?
O4 C10 C9 . . 109.4(3) ?
O4 C10 H10B . . 109.8 ?
C9 C10 H10B . . 109.8 ?
O4 C10 H10A . . 109.8 ?
C9 C10 H10A . . 109.8 ?
H10B C10 H10A . . 108.2 ?

loop_
_geom_bond_atom_site_label_1
_geom_bond_atom_site_label_2
_geom_bond_site_symmetry_2
_geom_bond_distance
_geom_bond_publ_flag
F1 C2 . 1.348(4) ?
F2 C2 . 1.347(4) ?
F3 C3 . 1.355(4) ?
F4 C3 . 1.346(4) ?
F5 C4 . 1.351(4) ?
F6 C4 . 1.353(4) ?
O1 C1 . 1.413(4) ?
O1 H1A . 0.8200 ?
O2 C5 . 1.417(4) ?
O2 H2A . 0.8200 ?
C1 C2 . 1.508(5) ?
C1 H1C . 0.9700 ?
C1 H1B . 0.9700 ?
C2 C3 . 1.540(4) ?
C3 C4 . 1.541(4) ?
C4 C5 . 1.508(5) ?
C5 H5A . 0.9700 ?
C5 H5B . 0.9700 ?
F7 C7 . 1.352(4) ?
F8 C7 . 1.351(4) ?
F9 C8 . 1.348(4) ?
F10 C8 . 1.352(4) ?
F11 C9 . 1.348(4) ?
F12 C9 . 1.348(4) ?
O3 C6 . 1.406(4) ?
O3 H3A . 0.8200 ?
O4 C10 . 1.416(4) ?
O4 H4A . 0.8200 ?
C6 C7 . 1.515(5) ?
C6 H6A . 0.9700 ?
C6 H6B . 0.9700 ?
C7 C8 . 1.536(4) ?
C8 C9 . 1.538(4) ?
C9 C10 . 1.521(4) ?
C10 H10B . 0.9700 ?
C10 H10A . 0.9700 ?

loop_
_geom_hbond_atom_site_label_D
_geom_hbond_atom_site_label_H
_geom_hbond_atom_site_label_A
_geom_hbond_site_symmetry_A
_geom_hbond_distance_DH
_geom_hbond_distance_HA
_geom_hbond_distance_DA
_geom_hbond_angle_DHA
_geom_hbond_publ_flag
O1 H1A O4 1_546 0.82 1.93 2.740(3) 168.3 n
O2 H2A O3 1_465 0.82 1.93 2.742(4) 169.4 n
O3 H3A O2 1_545 0.82 1.96 2.758(4) 165.2 n
O4 H4A O1 1_664 0.82 1.94 2.746(4) 165.5 n

loop_
_geom_torsion_atom_site_label_1
_geom_torsion_atom_site_label_2
_geom_torsion_atom_site_label_3
_geom_torsion_atom_site_label_4
_geom_torsion_site_symmetry_1
_geom_torsion_site_symmetry_2
_geom_torsion_site_symmetry_3
_geom_torsion_site_symmetry_4
_geom_torsion
_geom_torsion_publ_flag
O1 C1 C2 F2 . . . . -63.2(3) ?
O1 C1 C2 F1 . . . . 54.8(4) ?
O1 C1 C2 C3 . . . . 175.6(3) ?
F2 C2 C3 F4 . . . . -75.9(3) ?
F1 C2 C3 F4 . . . . 168.8(3) ?
C1 C2 C3 F4 . . . . 46.7(3) ?
F2 C2 C3 F3 . . . . 168.7(3) ?
F1 C2 C3 F3 . . . . 53.4(3) ?
C1 C2 C3 F3 . . . . -68.6(3) ?
F2 C2 C3 C4 . . . . 46.4(4) ?
F1 C2 C3 C4 . . . . -68.9(3) ?
C1 C2 C3 C4 . . . . 169.1(3) ?
F4 C3 C4 F5 . . . . 170.8(3) ?
F3 C3 C4 F5 . . . . -74.3(3) ?
C2 C3 C4 F5 . . . . 47.8(4) ?
F4 C3 C4 F6 . . . . 55.9(3) ?
F3 C3 C4 F6 . . . . 170.8(3) ?
C2 C3 C4 F6 . . . . -67.0(3) ?
F4 C3 C4 C5 . . . . -65.5(3) ?
F3 C3 C4 C5 . . . . 49.3(3) ?
C2 C3 C4 C5 . . . . 171.5(3) ?
F5 C4 C5 O2 . . . . -59.3(3) ?
F6 C4 C5 O2 . . . . 57.5(4) ?
C3 C4 C5 O2 . . . . 178.3(3) ?
O3 C6 C7 F8 . . . . 61.7(4) ?
O3 C6 C7 F7 . . . . -55.2(4) ?
O3 C6 C7 C8 . . . . -176.4(3) ?
F8 C7 C8 F9 . . . . -168.9(3) ?
F7 C7 C8 F9 . . . . -53.8(3) ?
C6 C7 C8 F9 . . . . 68.0(3) ?
F8 C7 C8 F10 . . . . 76.0(3) ?
F7 C7 C8 F10 . . . . -168.9(3) ?
C6 C7 C8 F10 . . . . -47.1(3) ?
F8 C7 C8 C9 . . . . -45.8(4) ?
F7 C7 C8 C9 . . . . 69.3(3) ?
C6 C7 C8 C9 . . . . -168.9(3) ?
F9 C8 C9 F11 . . . . 77.7(3) ?
F10 C8 C9 F11 . . . . -166.9(3) ?
C7 C8 C9 F11 . . . . -44.7(4) ?
F9 C8 C9 F12 . . . . -166.7(3) ?
F10 C8 C9 F12 . . . . -51.3(3) ?
C7 C8 C9 F12 . . . . 70.9(3) ?
F9 C8 C9 C10 . . . . -45.2(4) ?
F10 C8 C9 C10 . . . . 70.2(3) ?
C7 C8 C9 C10 . . . . -167.6(3) ?
F11 C9 C10 O4 . . . . 61.0(4) ?
F12 C9 C10 O4 . . . . -56.4(4) ?
C8 C9 C10 O4 . . . . -176.9(3) ?
